data_4340275
loop_
_publ_author_name
'Evans, William J.'
'Miller, Kevin A.'
'Ziller, Joseph W.'

_publ_section_title
;
 Synthesis of (O2CEPh)1- ligands (E = S, Se) by CO2 insertion into
 lanthanide chalcogen bonds and their utility in forming
 crystallographically characterizable organoaluminum complexes
 [Me2Al(mu-O2CEPh)]2.
;
_journal_issue 1
_journal_name_full 'Inorganic chemistry'
_journal_page_first 424
_journal_page_last 429
_journal_paper_doi 10.1021/ic0515610
_journal_volume 45
_journal_year 2006
_chemical_formula_sum 'C66 H82 O4 Se2 Sm2'
_chemical_formula_weight 1397.94
_chemical_name_systematic
; 
 ? 
;
_space_group_IT_number 2
_symmetry_cell_setting triclinic
_symmetry_space_group_name_Hall '-P 1'
_symmetry_space_group_name_H-M 'P -1'
_atom_sites_solution_hydrogens difmap
_atom_sites_solution_primary direct
_atom_sites_solution_secondary difmap
_audit_creation_method SHELXTL
_cell_angle_alpha 71.1060(10)
_cell_angle_beta 73.6160(10)
_cell_angle_gamma 69.2800(10)
_cell_formula_units_Z 1
_cell_length_a 10.0816(9)
_cell_length_b 11.4143(10)
_cell_length_c 14.9377(12)
_cell_measurement_temperature 163(2)
_cell_volume 1493.6(2)
_computing_cell_refinement 'Bruker SMART/SAINT'
_computing_data_collection 'Bruker SMART'
_computing_data_reduction 'Bruker SAINT'
_computing_molecular_graphics 'Bruker SHELXTL'
_computing_publication_material 'Bruker SHELXTL'
_computing_structure_refinement 'Bruker SHELXTL'
_computing_structure_solution 'Bruker SHELXTL'
_diffrn_ambient_temperature 163(2)
_diffrn_measured_fraction_theta_full 0.937
_diffrn_measured_fraction_theta_max 0.937
_diffrn_measurement_device_type 'CCD area detector'
_diffrn_measurement_method 'omega scans'
_diffrn_radiation_monochromator graphite
_diffrn_radiation_source 'sealed tube'
_diffrn_radiation_type MoK\a
_diffrn_radiation_wavelength 0.71073
_diffrn_reflns_av_R_equivalents 0.0179
_diffrn_reflns_av_sigmaI/netI 0.0217
_diffrn_reflns_limit_h_max 13
_diffrn_reflns_limit_h_min -12
_diffrn_reflns_limit_k_max 14
_diffrn_reflns_limit_k_min -15
_diffrn_reflns_limit_l_max 19
_diffrn_reflns_limit_l_min -19
_diffrn_reflns_number 15788
_diffrn_reflns_theta_full 28.28
_diffrn_reflns_theta_max 28.28
_diffrn_reflns_theta_min 1.97
_diffrn_standards_decay_% '< 1.0'
_diffrn_standards_interval_count 'initial 50 frames recollected'
_diffrn_standards_number '50 frames'
_exptl_absorpt_coefficient_mu 3.211
_exptl_absorpt_correction_T_max 0.7190
_exptl_absorpt_correction_T_min 0.4264
_exptl_absorpt_correction_type multi-scan
_exptl_absorpt_process_details 'Bruker SADABS'
_exptl_crystal_colour yellow
_exptl_crystal_density_diffrn 1.554
_exptl_crystal_density_meas ?
_exptl_crystal_density_method 'not measured'
_exptl_crystal_description plate
_exptl_crystal_F_000 702
_exptl_crystal_size_max 0.32
_exptl_crystal_size_mid 0.32
_exptl_crystal_size_min 0.11
_refine_diff_density_max 1.617
_refine_diff_density_min -1.400
_refine_diff_density_rms 0.070
_refine_ls_extinction_method none
_refine_ls_goodness_of_fit_ref 1.050
_refine_ls_hydrogen_treatment refall
_refine_ls_matrix_type full
_refine_ls_number_parameters 498
_refine_ls_number_reflns 6953
_refine_ls_number_restraints 0
_refine_ls_restrained_S_all 1.050
_refine_ls_R_factor_all 0.0189
_refine_ls_R_factor_gt 0.0176
_refine_ls_shift/su_max 0.003
_refine_ls_shift/su_mean 0.000
_refine_ls_structure_factor_coef Fsqd
_refine_ls_weighting_details 'calc w=1/[\s^2^(Fo^2^)+(0.0164P)^2^+1.3511P] where P=(Fo^2^+2Fc^2^)/3'
_refine_ls_weighting_scheme calc
_refine_ls_wR_factor_gt 0.0431
_refine_ls_wR_factor_ref 0.0437
_reflns_number_gt 6637
_reflns_number_total 6953
_reflns_threshold_expression >2sigma(I)
_cod_data_source_file ic0515610si20050912_055657.cif
_cod_data_source_block kam5_281310
_cod_depositor_comments
;
The following automatic conversions were performed:

'_symmetry_cell_setting' value 'Triclinic' changed to 'triclinic'
according to
/usr/data/users/saulius/automatic-downloads/retrospective/ACS/lib/dictionaries/cif_core.dic
dictionary named 'cif_core.dic' version 2.4.2 from 2011-04-26.

Automatic conversion script
Id: cif_fix_values 2281 2013-09-26 08:29:07Z andrius 

The following automatic conversions were performed:

'_exptl_crystal_density_meas' value 'n/a' was changed to '?' - the
value is perceived as not measured.

Automatic conversion script
Id: cif_fix_values 3008 2015-01-20 13:52:24Z robertas 
;
_cod_original_sg_symbol_H-M P-1
_cod_database_code 4340275

loop_
_symmetry_equiv_pos_as_xyz
'x, y, z'
'-x, -y, -z'

loop_
_atom_site_label
_atom_site_type_symbol
_atom_site_fract_x
_atom_site_fract_y
_atom_site_fract_z
_atom_site_U_iso_or_equiv
_atom_site_adp_type
_atom_site_occupancy
_atom_site_symmetry_multiplicity
_atom_site_calc_flag
Sm1 Sm 0.593625(9) 0.267942(8) 0.135734(6) 0.01145(3) Uani 1 1 d
Se1 Se 0.35988(2) 0.281923(18) -0.095497(15) 0.02349(5) Uani 1 1 d
O1 O 0.45797(14) 0.36471(13) 0.01397(10) 0.0192(3) Uani 1 1 d
O2 O 0.40774(14) 0.51764(12) -0.12117(9) 0.0175(3) Uani 1 1 d
C1 C 0.81254(19) 0.23933(17) -0.01399(13) 0.0173(3) Uani 1 1 d
C2 C 0.78395(19) 0.11755(17) 0.01906(13) 0.0171(3) Uani 1 1 d
C3 C 0.82588(19) 0.05564(17) 0.10954(14) 0.0173(3) Uani 1 1 d
C4 C 0.87791(19) 0.13990(18) 0.13402(14) 0.0183(3) Uani 1 1 d
C5 C 0.87100(19) 0.25314(18) 0.05643(14) 0.0179(3) Uani 1 1 d
C6 C 0.7905(2) 0.3345(2) -0.10902(15) 0.0242(4) Uani 1 1 d
C7 C 0.7354(2) 0.0551(2) -0.03529(17) 0.0252(4) Uani 1 1 d
C8 C 0.8393(2) -0.08497(19) 0.15782(17) 0.0251(4) Uani 1 1 d
C9 C 0.9433(2) 0.1112(2) 0.22061(17) 0.0272(4) Uani 1 1 d
C10 C 0.9275(2) 0.3627(2) 0.04716(18) 0.0259(4) Uani 1 1 d
C11 C 0.33131(19) 0.25729(17) 0.24347(13) 0.0169(3) Uani 1 1 d
C12 C 0.4167(2) 0.12602(17) 0.25380(13) 0.0182(3) Uani 1 1 d
C13 C 0.5203(2) 0.10279(17) 0.30941(13) 0.0185(4) Uani 1 1 d
C14 C 0.5032(2) 0.22035(18) 0.33045(13) 0.0189(4) Uani 1 1 d
C15 C 0.3839(2) 0.31513(17) 0.29182(13) 0.0176(3) Uani 1 1 d
C16 C 0.2000(2) 0.3163(2) 0.19765(17) 0.0253(4) Uani 1 1 d
C17 C 0.3923(3) 0.0288(2) 0.21665(19) 0.0299(5) Uani 1 1 d
C18 C 0.6121(3) -0.0269(2) 0.35653(16) 0.0286(5) Uani 1 1 d
C19 C 0.5856(3) 0.2389(3) 0.39187(17) 0.0308(5) Uani 1 1 d
C20 C 0.3191(3) 0.4477(2) 0.30997(16) 0.0255(4) Uani 1 1 d
C21 C 0.41723(18) 0.40862(16) -0.06527(13) 0.0142(3) Uani 1 1 d
C22 C 0.3221(2) 0.36718(17) -0.22304(14) 0.0186(4) Uani 1 1 d
C23 C 0.1825(2) 0.4388(2) -0.23674(16) 0.0264(4) Uani 1 1 d
C24 C 0.1556(3) 0.4953(2) -0.32979(19) 0.0402(6) Uani 1 1 d
C25 C 0.2668(4) 0.4795(3) -0.40792(18) 0.0462(7) Uani 1 1 d
C26 C 0.4053(4) 0.4068(3) -0.39391(18) 0.0436(7) Uani 1 1 d
C27 C 0.4326(3) 0.3508(2) -0.30136(18) 0.0304(5) Uani 1 1 d
C28 C 1.0331(4) 0.8367(3) 0.5173(2) 0.0530(8) Uani 1 1 d
C29 C 0.9109(4) 0.7984(3) 0.5295(2) 0.0576(9) Uani 1 1 d
C30 C 0.9022(3) 0.7407(3) 0.4648(2) 0.0497(7) Uani 1 1 d
C31 C 1.0110(3) 0.7228(3) 0.3879(2) 0.0450(6) Uani 1 1 d
C32 C 1.1294(3) 0.7618(3) 0.3745(2) 0.0444(6) Uani 1 1 d
C33 C 1.1430(3) 0.8179(3) 0.4382(2) 0.0456(6) Uani 1 1 d
H6A H 0.880(3) 0.343(3) -0.149(2) 0.042(8) Uiso 1 1 d
H6B H 0.734(3) 0.423(2) -0.1024(18) 0.027(6) Uiso 1 1 d
H6C H 0.742(3) 0.306(3) -0.145(2) 0.041(8) Uiso 1 1 d
H7A H 0.704(3) 0.108(3) -0.087(2) 0.046(8) Uiso 1 1 d
H7B H 0.656(4) 0.025(3) 0.000(2) 0.054(9) Uiso 1 1 d
H7C H 0.807(3) -0.020(3) -0.048(2) 0.052(9) Uiso 1 1 d
H8A H 0.874(3) -0.112(2) 0.2168(19) 0.026(6) Uiso 1 1 d
H8B H 0.906(3) -0.135(3) 0.116(2) 0.050(9) Uiso 1 1 d
H8C H 0.751(3) -0.107(2) 0.1682(19) 0.030(7) Uiso 1 1 d
H9A H 0.912(3) 0.181(3) 0.249(2) 0.041(8) Uiso 1 1 d
H9B H 0.917(3) 0.045(3) 0.274(2) 0.044(8) Uiso 1 1 d
H9C H 1.051(4) 0.090(3) 0.203(2) 0.055(9) Uiso 1 1 d
H10A H 0.886(3) 0.443(3) 0.003(2) 0.036(7) Uiso 1 1 d
H10B H 1.026(3) 0.348(3) 0.023(2) 0.042(8) Uiso 1 1 d
H10C H 0.909(3) 0.381(3) 0.104(2) 0.046(8) Uiso 1 1 d
H16A H 0.214(3) 0.303(3) 0.136(2) 0.043(8) Uiso 1 1 d
H16B H 0.120(3) 0.288(3) 0.237(2) 0.045(8) Uiso 1 1 d
H16C H 0.164(4) 0.404(3) 0.191(2) 0.055(9) Uiso 1 1 d
H17A H 0.472(4) -0.042(3) 0.210(2) 0.053(9) Uiso 1 1 d
H17B H 0.312(3) 0.000(3) 0.254(2) 0.049(8) Uiso 1 1 d
H17C H 0.368(4) 0.066(3) 0.158(3) 0.058(10) Uiso 1 1 d
H18A H 0.619(3) -0.092(3) 0.328(2) 0.035(7) Uiso 1 1 d
H18B H 0.705(3) -0.032(3) 0.352(2) 0.035(7) Uiso 1 1 d
H18C H 0.570(3) -0.056(3) 0.425(2) 0.048(8) Uiso 1 1 d
H19A H 0.676(4) 0.166(3) 0.403(2) 0.055(9) Uiso 1 1 d
H19B H 0.538(4) 0.239(3) 0.451(3) 0.059(10) Uiso 1 1 d
H19C H 0.607(4) 0.316(4) 0.367(3) 0.066(11) Uiso 1 1 d
H20A H 0.303(3) 0.443(3) 0.374(2) 0.036(7) Uiso 1 1 d
H20B H 0.379(3) 0.505(3) 0.278(2) 0.052(9) Uiso 1 1 d
H20C H 0.232(3) 0.492(3) 0.287(2) 0.047(8) Uiso 1 1 d
H23 H 0.101(3) 0.451(3) -0.182(2) 0.035(7) Uiso 1 1 d
H24 H 0.061(4) 0.545(3) -0.339(3) 0.062(10) Uiso 1 1 d
H25 H 0.249(4) 0.516(3) -0.470(3) 0.058(9) Uiso 1 1 d
H26 H 0.482(4) 0.391(3) -0.447(3) 0.059(9) Uiso 1 1 d
H27 H 0.523(3) 0.306(3) -0.291(2) 0.037(7) Uiso 1 1 d
H28 H 1.048(4) 0.874(3) 0.550(3) 0.061(10) Uiso 1 1 d
H29 H 0.848(4) 0.813(4) 0.575(3) 0.071(12) Uiso 1 1 d
H30 H 0.815(4) 0.719(4) 0.476(3) 0.077(12) Uiso 1 1 d
H31 H 1.004(4) 0.685(3) 0.341(2) 0.056(9) Uiso 1 1 d
H32 H 1.194(4) 0.752(3) 0.318(2) 0.056(9) Uiso 1 1 d
H33 H 1.224(4) 0.846(4) 0.427(3) 0.077(12) Uiso 1 1 d

loop_
_atom_site_aniso_label
_atom_site_aniso_U_11
_atom_site_aniso_U_22
_atom_site_aniso_U_33
_atom_site_aniso_U_23
_atom_site_aniso_U_13
_atom_site_aniso_U_12
Sm1 0.01156(5) 0.01108(4) 0.01189(5) -0.00254(3) -0.00194(3) -0.00400(3)
Se1 0.03655(11) 0.01519(9) 0.02545(10) -0.00038(7) -0.01578(8) -0.01190(8)
O1 0.0194(6) 0.0222(6) 0.0179(6) -0.0036(5) -0.0072(5) -0.0066(5)
O2 0.0218(6) 0.0141(6) 0.0185(6) -0.0037(5) -0.0045(5) -0.0073(5)
C1 0.0137(8) 0.0175(8) 0.0177(9) -0.0051(7) 0.0009(7) -0.0033(6)
C2 0.0153(8) 0.0158(8) 0.0196(9) -0.0075(7) -0.0017(7) -0.0024(6)
C3 0.0133(8) 0.0154(8) 0.0215(9) -0.0047(7) -0.0030(7) -0.0022(6)
C4 0.0130(8) 0.0210(9) 0.0207(9) -0.0057(7) -0.0041(7) -0.0034(7)
C5 0.0118(8) 0.0200(8) 0.0220(9) -0.0069(7) 0.0010(7) -0.0064(6)
C6 0.0233(10) 0.0234(10) 0.0188(9) -0.0017(8) 0.0000(8) -0.0049(8)
C7 0.0282(11) 0.0245(10) 0.0277(11) -0.0131(9) -0.0069(9) -0.0058(8)
C8 0.0251(10) 0.0156(9) 0.0291(11) -0.0037(8) -0.0040(8) -0.0018(7)
C9 0.0226(10) 0.0341(11) 0.0274(11) -0.0063(9) -0.0106(8) -0.0079(9)
C10 0.0201(10) 0.0262(10) 0.0344(12) -0.0096(9) 0.0000(9) -0.0126(8)
C11 0.0139(8) 0.0195(8) 0.0162(8) -0.0027(7) 0.0008(6) -0.0078(7)
C12 0.0184(8) 0.0183(8) 0.0186(9) -0.0042(7) 0.0012(7) -0.0101(7)
C13 0.0204(9) 0.0164(8) 0.0149(8) -0.0005(7) -0.0002(7) -0.0062(7)
C14 0.0211(9) 0.0212(9) 0.0141(8) -0.0037(7) -0.0013(7) -0.0081(7)
C15 0.0200(9) 0.0161(8) 0.0141(8) -0.0036(7) 0.0021(7) -0.0067(7)
C16 0.0157(9) 0.0303(11) 0.0290(11) -0.0043(9) -0.0031(8) -0.0091(8)
C17 0.0340(12) 0.0261(11) 0.0369(13) -0.0115(9) -0.0032(10) -0.0168(9)
C18 0.0310(12) 0.0202(10) 0.0229(11) 0.0023(8) -0.0032(9) -0.0019(8)
C19 0.0376(13) 0.0405(13) 0.0213(11) -0.0097(9) -0.0086(9) -0.0152(10)
C20 0.0334(11) 0.0196(9) 0.0198(10) -0.0080(8) 0.0023(8) -0.0061(8)
C21 0.0110(7) 0.0157(8) 0.0172(8) -0.0063(6) -0.0022(6) -0.0037(6)
C22 0.0251(9) 0.0167(8) 0.0188(9) -0.0053(7) -0.0060(7) -0.0098(7)
C23 0.0276(10) 0.0274(10) 0.0264(11) -0.0090(8) -0.0095(8) -0.0053(8)
C24 0.0535(16) 0.0343(12) 0.0381(14) -0.0046(10) -0.0289(12) -0.0073(11)
C25 0.094(2) 0.0329(13) 0.0227(12) -0.0011(10) -0.0236(13) -0.0263(14)
C26 0.075(2) 0.0354(13) 0.0234(11) -0.0136(10) 0.0106(12) -0.0287(13)
C27 0.0313(12) 0.0243(10) 0.0367(12) -0.0130(9) 0.0030(9) -0.0117(9)
C28 0.091(3) 0.0370(14) 0.0324(14) -0.0053(11) -0.0243(15) -0.0133(15)
C29 0.0552(19) 0.0492(17) 0.0313(15) 0.0097(13) 0.0085(13) -0.0022(14)
C30 0.0431(16) 0.0388(14) 0.0588(19) 0.0126(13) -0.0222(14) -0.0146(12)
C31 0.0524(16) 0.0308(12) 0.0515(17) -0.0068(11) -0.0277(14) -0.0011(11)
C32 0.0362(14) 0.0466(15) 0.0409(15) -0.0141(12) -0.0075(11) 0.0023(11)
C33 0.0436(15) 0.0453(15) 0.0481(16) -0.0001(12) -0.0164(13) -0.0177(12)

loop_
_atom_type_symbol
_atom_type_description
_atom_type_scat_dispersion_real
_atom_type_scat_dispersion_imag
_atom_type_scat_source
C C 0.0033 0.0016 'International Tables Vol C Tables 4.2.6.8 and 6.1.1.4'
H H 0.0000 0.0000 'International Tables Vol C Tables 4.2.6.8 and 6.1.1.4'
O O 0.0106 0.0060 'International Tables Vol C Tables 4.2.6.8 and 6.1.1.4'
Se Se -0.0929 2.2259 'International Tables Vol C Tables 4.2.6.8 and 6.1.1.4'
Sm Sm -0.1638 3.4418 'International Tables Vol C Tables 4.2.6.8 and 6.1.1.4'

loop_
_geom_angle_atom_site_label_1
_geom_angle_atom_site_label_2
_geom_angle_atom_site_label_3
_geom_angle
_geom_angle_site_symmetry_1
_geom_angle_site_symmetry_3
O1 Sm1 O2 84.83(4) . 2_665
Cnt1 Sm1 O1 106.4 . .
Cnt1 Sm1 O2 106.2 . 2_665
Cnt2 Sm1 O1 107.6 . .
Cnt2 Sm1 O2 107.4 . 2_665
Cnt1 Sm1 Cnt2 133.6 . .
O1 Sm1 C1 82.33(5) . .
O2 Sm1 C1 92.76(5) 2_665 .
O1 Sm1 C5 108.52(5) . .
O2 Sm1 C5 79.76(5) 2_665 .
C1 Sm1 C5 30.64(6) . .
O1 Sm1 C11 81.19(5) . .
O2 Sm1 C11 103.12(5) 2_665 .
C1 Sm1 C11 155.89(6) . .
C5 Sm1 C11 170.17(6) . .
O1 Sm1 C12 95.91(5) . .
O2 Sm1 C12 131.17(5) 2_665 .
C1 Sm1 C12 135.87(5) . .
C5 Sm1 C12 142.90(6) . .
C11 Sm1 C12 30.48(5) . .
O1 Sm1 C4 132.43(5) . .
O2 Sm1 C4 100.83(5) 2_665 .
C1 Sm1 C4 50.45(6) . .
C5 Sm1 C4 30.63(6) . .
C11 Sm1 C4 140.26(6) . .
C12 Sm1 C4 113.17(6) . .
O1 Sm1 C2 87.23(5) . .
O2 Sm1 C2 123.26(5) 2_665 .
C1 Sm1 C2 30.53(5) . .
C5 Sm1 C2 50.36(5) . .
C11 Sm1 C2 130.84(5) . .
C12 Sm1 C2 105.50(5) . .
C4 Sm1 C2 50.06(6) . .
O1 Sm1 C14 129.43(5) . .
O2 Sm1 C14 93.08(5) 2_665 .
C1 Sm1 C14 148.11(6) . .
C5 Sm1 C14 120.81(6) . .
C11 Sm1 C14 50.06(6) . .
C12 Sm1 C14 49.94(6) . .
C4 Sm1 C14 97.67(6) . .
C2 Sm1 C14 132.38(6) . .
O1 Sm1 C15 100.33(5) . .
O2 Sm1 C15 81.70(5) 2_665 .
C1 Sm1 C15 173.56(5) . .
C5 Sm1 C15 143.86(6) . .
C11 Sm1 C15 30.29(5) . .
C12 Sm1 C15 50.01(5) . .
C4 Sm1 C15 127.24(6) . .
C2 Sm1 C15 154.69(5) . .
C14 Sm1 C15 30.23(6) . .
O1 Sm1 C13 125.80(5) . .
O2 Sm1 C13 123.07(5) 2_665 .
C1 Sm1 C13 133.13(5) . .
C5 Sm1 C13 120.74(6) . .
C11 Sm1 C13 49.78(5) . .
C12 Sm1 C13 30.05(6) . .
C4 Sm1 C13 90.52(6) . .
C2 Sm1 C13 106.67(5) . .
C14 Sm1 C13 30.00(5) . .
C15 Sm1 C13 49.57(5) . .
O1 Sm1 C3 116.28(5) . .
O2 Sm1 C3 128.90(5) 2_665 .
C1 Sm1 C3 49.91(5) . .
C5 Sm1 C3 50.02(5) . .
C11 Sm1 C3 124.85(5) . .
C12 Sm1 C3 94.39(5) . .
C4 Sm1 C3 30.16(5) . .
C2 Sm1 C3 29.92(5) . .
C14 Sm1 C3 104.01(6) . .
C15 Sm1 C3 132.12(5) . .
C13 Sm1 C3 83.23(5) . .
C22 Se1 C21 102.05(7) . .
C21 O1 Sm1 164.80(12) . .
C21 O2 Sm1 144.21(12) . 2_665
C5 C1 C2 108.19(16) . .
C5 C1 C6 125.85(17) . .
C2 C1 C6 125.92(18) . .
C5 C1 Sm1 74.82(10) . .
C2 C1 Sm1 76.38(10) . .
C6 C1 Sm1 116.99(12) . .
C3 C2 C1 107.97(16) . .
C3 C2 C7 124.27(17) . .
C1 C2 C7 127.36(18) . .
C3 C2 Sm1 76.50(10) . .
C1 C2 Sm1 73.09(10) . .
C7 C2 Sm1 122.09(13) . .
C2 C3 C4 108.24(16) . .
C2 C3 C8 123.13(17) . .
C4 C3 C8 127.51(18) . .
C2 C3 Sm1 73.58(10) . .
C4 C3 Sm1 73.35(10) . .
C8 C3 Sm1 128.43(13) . .
C3 C4 C5 107.57(16) . .
C3 C4 C9 126.99(18) . .
C5 C4 C9 125.16(18) . .
C3 C4 Sm1 76.48(10) . .
C5 C4 Sm1 73.31(10) . .
C9 C4 Sm1 120.79(13) . .
C1 C5 C4 108.00(16) . .
C1 C5 C10 125.86(18) . .
C4 C5 C10 125.95(18) . .
C1 C5 Sm1 74.54(10) . .
C4 C5 Sm1 76.07(10) . .
C10 C5 Sm1 119.43(12) . .
C15 C11 C12 107.93(16) . .
C15 C11 C16 127.45(17) . .
C12 C11 C16 124.33(17) . .
C15 C11 Sm1 75.76(10) . .
C12 C11 Sm1 75.04(10) . .
C16 C11 Sm1 120.04(13) . .
C13 C12 C11 107.96(16) . .
C13 C12 C17 127.00(18) . .
C11 C12 C17 124.93(18) . .
C13 C12 Sm1 76.62(10) . .
C11 C12 Sm1 74.48(10) . .
C17 C12 Sm1 117.96(13) . .
C12 C13 C14 108.11(16) . .
C12 C13 C18 126.78(18) . .
C14 C13 C18 123.98(19) . .
C12 C13 Sm1 73.33(10) . .
C14 C13 Sm1 73.93(10) . .
C18 C13 Sm1 128.18(13) . .
C13 C14 C15 107.99(17) . .
C13 C14 C19 126.30(19) . .
C15 C14 C19 125.40(18) . .
C13 C14 Sm1 76.07(10) . .
C15 C14 Sm1 74.94(10) . .
C19 C14 Sm1 120.11(14) . .
C11 C15 C14 107.93(16) . .
C11 C15 C20 127.58(18) . .
C14 C15 C20 124.19(18) . .
C11 C15 Sm1 73.95(10) . .
C14 C15 Sm1 74.84(10) . .
C20 C15 Sm1 122.03(12) . .
O2 C21 O1 128.62(16) . .
O2 C21 Se1 120.17(13) . .
O1 C21 Se1 111.20(12) . .
C27 C22 C23 120.2(2) . .
C27 C22 Se1 119.57(16) . .
C23 C22 Se1 120.15(15) . .
C24 C23 C22 119.5(2) . .
C25 C24 C23 120.1(3) . .
C24 C25 C26 120.2(2) . .
C27 C26 C25 119.9(2) . .
C22 C27 C26 120.1(2) . .
C33 C28 C29 119.1(3) . .
C30 C29 C28 119.9(3) . .
C31 C30 C29 120.2(3) . .
C30 C31 C32 120.4(3) . .
C31 C32 C33 121.1(3) . .
C32 C33 C28 119.4(3) . .

loop_
_geom_bond_atom_site_label_1
_geom_bond_atom_site_label_2
_geom_bond_distance
_geom_bond_site_symmetry_2
Sm1 O1 2.3307(13) .
Sm1 O2 2.3812(12) 2_665
Sm1 Cnt1 2.425 .
Sm1 Cnt2 2.440 .
Sm1 C1 2.6755(18) .
Sm1 C5 2.6792(18) .
Sm1 C11 2.7015(17) .
Sm1 C12 2.7088(17) .
Sm1 C4 2.7147(18) .
Sm1 C2 2.7178(17) .
Sm1 C14 2.7234(18) .
Sm1 C15 2.7247(17) .
Sm1 C13 2.7508(18) .
Sm1 C3 2.7550(17) .
Se1 C22 1.9153(19) .
Se1 C21 1.9472(17) .
O1 C21 1.251(2) .
O2 C21 1.242(2) .
O2 Sm1 2.3812(12) 2_665
C1 C5 1.415(3) .
C1 C2 1.420(2) .
C1 C6 1.501(3) .
C2 C3 1.413(3) .
C2 C7 1.501(3) .
C3 C4 1.424(3) .
C3 C8 1.505(3) .
C4 C5 1.425(3) .
C4 C9 1.506(3) .
C5 C10 1.502(3) .
C11 C15 1.418(3) .
C11 C12 1.422(2) .
C11 C16 1.502(3) .
C12 C13 1.416(3) .
C12 C17 1.506(3) .
C13 C14 1.417(3) .
C13 C18 1.505(3) .
C14 C15 1.420(3) .
C14 C19 1.502(3) .
C15 C20 1.502(3) .
C22 C27 1.380(3) .
C22 C23 1.389(3) .
C23 C24 1.389(3) .
C24 C25 1.381(4) .
C25 C26 1.384(5) .
C26 C27 1.383(4) .
C28 C33 1.388(5) .
C28 C29 1.395(5) .
C29 C30 1.370(5) .
C30 C31 1.359(5) .
C31 C32 1.360(4) .
C32 C33 1.365(4) .
